data_7716757
loop_
_publ_author_name
'Dong, Wen-Shuai'
'Mei, Hao-Zheng'
'Yu, Qi-Yao'
'Xu, Mei-Qi'
'Li, Zong-You'
'Zhang, Jian-Guo'

_publ_section_title
;
 Structure and performance regulation of energetic complexes through
 multifunctional molecular self-assembly.
;
_journal_issue 33
_journal_name_full 'Dalton transactions (Cambridge, England : 2003)'
_journal_page_first 13925
_journal_page_last 13932
_journal_paper_doi 10.1039/d4dt00830h
_journal_volume 53
_journal_year 2024
_chemical_formula_sum 'C5 H18 Co N16 O11'
_chemical_formula_weight 537.28
_space_group_crystal_system trigonal
_space_group_IT_number 158
_space_group_name_Hall 'P 3 -2"c'
_space_group_name_H-M_alt 'P 3 c 1'
_atom_sites_solution_hydrogens mixed
_audit_creation_method SHELXL-2019/2
_audit_update_record
;
2024-07-19 deposited with the CCDC.	2024-07-23 downloaded from the CCDC.
;
_cell_angle_alpha 90
_cell_angle_beta 90
_cell_angle_gamma 120
_cell_formula_units_Z 6
_cell_length_a 18.7510(6)
_cell_length_b 18.7510(6)
_cell_length_c 9.6642(4)
_cell_measurement_reflns_used 2080
_cell_measurement_temperature 119(2)
_cell_measurement_theta_max 26.5170
_cell_measurement_theta_min 3.9150
_cell_volume 2942.70(18)
_computing_data_collection 'APEX2 (Bruker AXS Inc., Madison, Wisconsin, USA, 2012)'
_computing_molecular_graphics 'Olex2 1.5-alpha (Dolomanov et al., 2009)'
_computing_publication_material 'Olex2 1.5-alpha (Dolomanov et al., 2009)'
_computing_structure_refinement 'SHELXL-2019/2 (Sheldrick, 2019)'
_computing_structure_solution 'SHELXL-2019/2 (Sheldrick, 2019)'
_diffrn_ambient_temperature 119(2)
_diffrn_measured_fraction_theta_full 0.997
_diffrn_measured_fraction_theta_max 0.997
_diffrn_measurement_device_type 'Xcalibur, Eos, Gemini'
_diffrn_measurement_method '\w scans'
_diffrn_radiation_type MoK\a
_diffrn_radiation_wavelength 0.71073
_diffrn_reflns_av_R_equivalents 0.0440
_diffrn_reflns_av_unetI/netI 0.0588
_diffrn_reflns_Laue_measured_fraction_full 0.997
_diffrn_reflns_Laue_measured_fraction_max 0.997
_diffrn_reflns_limit_h_max 19
_diffrn_reflns_limit_h_min -19
_diffrn_reflns_limit_k_max 23
_diffrn_reflns_limit_k_min -14
_diffrn_reflns_limit_l_max 6
_diffrn_reflns_limit_l_min -11
_diffrn_reflns_number 6427
_diffrn_reflns_point_group_measured_fraction_full 0.755
_diffrn_reflns_point_group_measured_fraction_max 0.746
_diffrn_reflns_theta_full 25.242
_diffrn_reflns_theta_max 25.980
_diffrn_reflns_theta_min 3.764
_exptl_absorpt_coefficient_mu 0.968
_exptl_absorpt_correction_T_max 0.8302
_exptl_absorpt_correction_T_min 0.8151
_exptl_absorpt_correction_type multi-scan
_exptl_absorpt_process_details sadabs
_exptl_crystal_colour red
_exptl_crystal_density_diffrn 1.819
_exptl_crystal_description needle
_exptl_crystal_F_000 1650
_exptl_crystal_size_max 0.220
_exptl_crystal_size_mid 0.210
_exptl_crystal_size_min 0.200
_refine_diff_density_max 1.653
_refine_diff_density_min -0.420
_refine_diff_density_rms 0.123
_refine_ls_abs_structure_details
;
 Flack x determined using 663 quotients [(I+)-(I-)]/[(I+)+(I-)]
 (Parsons, Flack and Wagner, Acta Cryst. B69 (2013) 249-259).
;
_refine_ls_abs_structure_Flack 0.01(2)
_refine_ls_extinction_method none
_refine_ls_goodness_of_fit_ref 1.074
_refine_ls_hydrogen_treatment constr
_refine_ls_matrix_type full
_refine_ls_number_parameters 298
_refine_ls_number_reflns 2864
_refine_ls_number_restraints 1
_refine_ls_restrained_S_all 1.074
_refine_ls_R_factor_all 0.0718
_refine_ls_R_factor_gt 0.0612
_refine_ls_shift/su_max 0.000
_refine_ls_shift/su_mean 0.000
_refine_ls_structure_factor_coef Fsqd
_refine_ls_weighting_details 'w=1/[\s^2^(Fo^2^)+(0.0899P)^2^+6.3877P] where P=(Fo^2^+2Fc^2^)/3'
_refine_ls_weighting_scheme calc
_refine_ls_wR_factor_gt 0.1599
_refine_ls_wR_factor_ref 0.1708
_reflns_Friedel_coverage 0.491
_reflns_Friedel_fraction_full 0.511
_reflns_Friedel_fraction_max 0.492
_reflns_number_gt 2433
_reflns_number_total 2864
_reflns_threshold_expression 'I > 2\s(I)'
_cod_data_source_file d4dt00830h2.cif
_cod_data_source_block exp_6586
_cod_depositor_comments 'Adding full bibliography for 7716752--7716760.cif.'
_cod_original_cell_volume 2942.7(2)
_cod_database_code 7716757
_shelx_shelxl_version_number 2019/2
_shelx_space_group_comment
;
The symmetry employed for this shelxl refinement is uniquely defined
by the following loop, which should always be used as a source of
symmetry information in preference to the above space-group names.
They are only intended as comments.
;
_shelx_estimated_absorpt_t_min 0.815
_shelx_estimated_absorpt_t_max 0.830

loop_
_space_group_symop_operation_xyz
'x, y, z'
'-y, x-y, z'
'-x+y, -x, z'
'-x+y, y, z+1/2'
'x, x-y, z+1/2'
'-y, -x, z+1/2'

loop_
_atom_site_label
_atom_site_type_symbol
_atom_site_fract_x
_atom_site_fract_y
_atom_site_fract_z
_atom_site_U_iso_or_equiv
_atom_site_adp_type
_atom_site_occupancy
_atom_site_site_symmetry_order
_atom_site_calc_flag
_atom_site_refinement_flags_posn
_atom_site_refinement_flags_adp
_atom_site_refinement_flags_occupancy
_atom_site_disorder_assembly
_atom_site_disorder_group
Co1 Co 0.666667 0.333333 0.2282(2) 0.0167(5) Uani 1 3 d S T P . .
Co2 Co 0.333333 0.666667 0.0860(2) 0.0171(5) Uani 1 3 d S T P . .
Co3 Co 0.000000 1.000000 0.3263(2) 0.0137(5) Uani 1 3 d S T P . .
N1 N 0.6018(5) 0.6972(5) 0.0420(9) 0.0229(18) Uani 1 1 d . . . . .
N2 N 0.6226(5) 0.5814(5) 0.0797(9) 0.026(2) Uani 1 1 d . . . . .
N3 N 0.7839(5) 0.7299(5) 0.1883(11) 0.031(2) Uani 1 1 d . . . . .
N4 N 0.6770(7) 0.7224(7) 0.3354(11) 0.043(3) Uani 1 1 d . . . . .
N5 N 0.7756(5) 0.4078(5) 0.1110(9) 0.0239(18) Uani 1 1 d . . . . .
H5A H 0.807419 0.383786 0.108149 0.029 Uiso 1 1 calc R U . . .
H5B H 0.762090 0.413232 0.022692 0.029 Uiso 1 1 calc R U . . .
N6 N 0.8195(5) 0.4865(5) 0.1754(9) 0.028(2) Uani 1 1 d . . . . .
H6 H 0.866363 0.525880 0.141712 0.033 Uiso 1 1 calc R U . . .
N7 N 0.8219(6) 0.5743(5) 0.3396(10) 0.031(2) Uani 1 1 d . . . . .
H7 H 0.800369 0.587024 0.409687 0.037 Uiso 1 1 calc R U . . .
N8 N 0.8962(7) 0.6352(7) 0.2759(14) 0.054(3) Uani 1 1 d . . . . .
H8A H 0.938595 0.651980 0.336928 0.082 Uiso 1 1 d R U . . .
H8B H 0.890687 0.679060 0.251143 0.082 Uiso 1 1 d R U . . .
N9 N 0.3040(5) 0.5535(5) -0.0167(9) 0.0201(17) Uani 1 1 d . . . . .
H9A H 0.248719 0.517904 -0.013421 0.024 Uiso 1 1 calc R U . . .
H9B H 0.319667 0.563423 -0.106988 0.024 Uiso 1 1 calc R U . . .
N10 N 0.3455(5) 0.5202(5) 0.0503(10) 0.027(2) Uani 1 1 d . . . . .
H10 H 0.340087 0.473168 0.022175 0.033 Uiso 1 1 calc R U . . .
N11 N 0.4376(5) 0.5298(6) 0.2158(10) 0.028(2) Uani 1 1 d . . . . .
H11 H 0.476754 0.559233 0.275858 0.034 Uiso 1 1 calc R U . . .
N12 N 0.4212(6) 0.4504(5) 0.1801(12) 0.037(2) Uani 1 1 d . . . . .
H12A H 0.422285 0.423624 0.257876 0.055 Uiso 1 1 d R U . . .
H12B H 0.460510 0.454489 0.120041 0.055 Uiso 1 1 d R U . . .
N13 N -0.0339(4) 0.8896(4) 0.4413(8) 0.0154(16) Uani 1 1 d . . . . .
H13A H -0.022979 0.901328 0.532858 0.018 Uiso 1 1 calc R U . . .
H13B H -0.088639 0.853151 0.431279 0.018 Uiso 1 1 calc R U . . .
N14 N 0.0135(5) 0.8556(5) 0.3877(8) 0.0175(17) Uani 1 1 d . . . . .
H14 H 0.020661 0.819404 0.434432 0.021 Uiso 1 1 calc R U . . .
N15 N 0.0808(5) 0.8418(5) 0.2002(9) 0.0234(18) Uani 1 1 d . . . . .
H15 H 0.105400 0.858944 0.119583 0.028 Uiso 1 1 calc R U . . .
N16 N 0.0775(5) 0.7722(5) 0.2648(10) 0.027(2) Uani 1 1 d . . . . .
H16A H 0.128642 0.785864 0.295354 0.040 Uiso 1 1 d R U . . .
H16B H 0.059958 0.730488 0.202303 0.040 Uiso 1 1 d R U . . .
O1 O 0.5434(4) 0.6594(5) -0.0395(8) 0.0308(17) Uani 1 1 d . . . . .
O2 O 0.6258(5) 0.7709(4) 0.0705(9) 0.038(2) Uani 1 1 d . . . . .
O3 O 0.5761(5) 0.5396(4) -0.0185(8) 0.0332(18) Uani 1 1 d . . . . .
O4 O 0.6560(6) 0.5513(4) 0.1537(9) 0.045(2) Uani 1 1 d . . . . .
O5 O 0.8013(5) 0.7181(5) 0.0661(9) 0.038(2) Uani 1 1 d . . . . .
O6 O 0.8381(6) 0.7584(5) 0.2754(10) 0.054(3) Uani 1 1 d . . . . .
O7 O 0.7272(8) 0.7646(7) 0.4280(10) 0.072(3) Uani 1 1 d . . . . .
O8 O 0.6016(8) 0.6932(8) 0.3514(10) 0.075(3) Uani 1 1 d . . . . .
O9 O 0.7245(4) 0.4393(4) 0.3476(8) 0.0249(17) Uani 1 1 d . . . . .
O10 O 0.4009(5) 0.6266(4) 0.2023(7) 0.0262(17) Uani 1 1 d . . . . .
O11 O 0.0486(4) 0.9430(4) 0.2044(7) 0.0202(15) Uani 1 1 d . . . . .
C1 C 0.7020(6) 0.7064(6) 0.2130(11) 0.022(2) Uani 1 1 d . . . . .
C2 C 0.6420(6) 0.6606(6) 0.1063(11) 0.024(2) Uani 1 1 d . . . . .
C3 C 0.7858(7) 0.4976(6) 0.2904(10) 0.028(2) Uani 1 1 d . . . . .
C4 C 0.3945(6) 0.5602(6) 0.1596(10) 0.020(2) Uani 1 1 d . . . . .
C5 C 0.0464(5) 0.8818(5) 0.2622(9) 0.0157(19) Uani 1 1 d . . . . .

loop_
_atom_site_aniso_label
_atom_site_aniso_U_11
_atom_site_aniso_U_22
_atom_site_aniso_U_33
_atom_site_aniso_U_23
_atom_site_aniso_U_13
_atom_site_aniso_U_12
Co1 0.0189(6) 0.0189(6) 0.0122(13) 0.000 0.000 0.0095(3)
Co2 0.0195(7) 0.0195(7) 0.0124(10) 0.000 0.000 0.0097(4)
Co3 0.0149(7) 0.0149(7) 0.0114(12) 0.000 0.000 0.0074(3)
N1 0.020(4) 0.027(4) 0.023(5) -0.008(4) -0.002(4) 0.012(3)
N2 0.028(5) 0.024(4) 0.025(5) 0.004(4) 0.003(4) 0.013(4)
N3 0.029(5) 0.014(4) 0.046(6) -0.003(4) -0.021(5) 0.008(4)
N4 0.063(7) 0.057(7) 0.028(6) -0.007(5) 0.003(6) 0.044(6)
N5 0.029(5) 0.027(4) 0.016(4) 0.000(4) 0.001(4) 0.013(4)
N6 0.022(4) 0.023(4) 0.026(5) -0.007(4) 0.002(4) 0.002(3)
N7 0.046(6) 0.025(5) 0.018(5) -0.001(4) 0.001(4) 0.014(4)
N8 0.050(7) 0.035(6) 0.067(8) 0.006(6) 0.003(6) 0.013(5)
N9 0.021(4) 0.023(4) 0.016(4) -0.003(3) 0.003(3) 0.011(3)
N10 0.033(5) 0.021(4) 0.032(5) -0.006(4) -0.006(4) 0.017(4)
N11 0.029(5) 0.034(5) 0.026(5) 0.006(4) 0.006(4) 0.019(4)
N12 0.035(5) 0.025(5) 0.056(7) 0.014(5) 0.003(5) 0.019(4)
N13 0.017(4) 0.017(4) 0.013(4) 0.000(3) 0.002(3) 0.009(3)
N14 0.023(4) 0.027(4) 0.010(4) 0.005(3) 0.005(3) 0.018(4)
N15 0.031(5) 0.028(4) 0.021(4) -0.002(4) 0.000(4) 0.022(4)
N16 0.035(5) 0.022(4) 0.032(5) 0.002(4) 0.004(4) 0.020(4)
O1 0.023(4) 0.038(4) 0.030(4) -0.007(3) -0.009(3) 0.014(3)
O2 0.043(4) 0.028(4) 0.049(5) -0.010(4) -0.011(4) 0.022(4)
O3 0.038(4) 0.023(4) 0.036(5) -0.012(3) -0.004(4) 0.013(3)
O4 0.064(6) 0.024(4) 0.048(6) 0.004(4) -0.019(5) 0.023(4)
O5 0.031(4) 0.042(5) 0.038(5) 0.011(4) 0.003(4) 0.017(4)
O6 0.055(6) 0.041(5) 0.069(7) -0.026(5) -0.045(5) 0.026(5)
O7 0.118(9) 0.093(8) 0.033(5) -0.045(6) -0.033(6) 0.074(7)
O8 0.100(9) 0.117(10) 0.029(5) -0.008(6) 0.023(6) 0.070(8)
O9 0.029(4) 0.016(3) 0.022(4) 0.002(3) 0.008(3) 0.006(3)
O10 0.036(4) 0.038(4) 0.014(4) -0.008(3) -0.006(3) 0.025(3)
O11 0.028(4) 0.025(4) 0.010(3) 0.003(3) 0.003(3) 0.015(3)
C1 0.026(5) 0.019(5) 0.023(5) -0.008(4) -0.007(4) 0.012(4)
C2 0.015(4) 0.027(5) 0.028(6) -0.009(5) 0.000(4) 0.008(4)
C3 0.041(6) 0.032(6) 0.017(5) -0.005(5) -0.010(5) 0.023(5)
C4 0.024(5) 0.020(5) 0.020(5) 0.004(4) 0.010(4) 0.013(4)
C5 0.018(5) 0.018(4) 0.010(4) -0.007(4) -0.002(4) 0.009(4)

loop_
_atom_type_symbol
_atom_type_description
_atom_type_scat_dispersion_real
_atom_type_scat_dispersion_imag
_atom_type_scat_source
C C 0.0033 0.0016 'International Tables Vol C Tables 4.2.6.8 and 6.1.1.4'
H H 0.0000 0.0000 'International Tables Vol C Tables 4.2.6.8 and 6.1.1.4'
Co Co 0.3494 0.9721 'International Tables Vol C Tables 4.2.6.8 and 6.1.1.4'
N N 0.0061 0.0033 'International Tables Vol C Tables 4.2.6.8 and 6.1.1.4'
O O 0.0106 0.0060 'International Tables Vol C Tables 4.2.6.8 and 6.1.1.4'

loop_
_geom_angle_atom_site_label_1
_geom_angle_atom_site_label_2
_geom_angle_atom_site_label_3
_geom_angle
_geom_angle_site_symmetry_1
_geom_angle_site_symmetry_3
_geom_angle_publ_flag
O9 Co1 O9 92.0(3) . 3_665 ?
O9 Co1 O9 92.0(3) . 2_655 ?
O9 Co1 O9 92.0(3) 3_665 2_655 ?
O9 Co1 N5 78.3(3) . . ?
O9 Co1 N5 96.5(3) 3_665 . ?
O9 Co1 N5 167.3(3) 2_655 . ?
O9 Co1 N5 167.3(3) . 3_665 ?
O9 Co1 N5 78.3(3) 3_665 3_665 ?
O9 Co1 N5 96.5(3) 2_655 3_665 ?
N5 Co1 N5 94.4(3) . 3_665 ?
O9 Co1 N5 96.5(3) . 2_655 ?
O9 Co1 N5 167.3(3) 3_665 2_655 ?
O9 Co1 N5 78.3(3) 2_655 2_655 ?
N5 Co1 N5 94.4(3) . 2_655 ?
N5 Co1 N5 94.4(3) 3_665 2_655 ?
O10 Co2 O10 93.9(3) . 2_665 ?
O10 Co2 O10 93.9(3) . 3_565 ?
O10 Co2 O10 93.9(3) 2_665 3_565 ?
O10 Co2 N9 172.1(3) . 3_565 ?
O10 Co2 N9 87.5(3) 2_665 3_565 ?
O10 Co2 N9 78.2(3) 3_565 3_565 ?
O10 Co2 N9 87.5(3) . 2_665 ?
O10 Co2 N9 78.2(3) 2_665 2_665 ?
O10 Co2 N9 172.1(3) 3_565 2_665 ?
N9 Co2 N9 100.4(3) 3_565 2_665 ?
O10 Co2 N9 78.2(3) . . ?
O10 Co2 N9 172.1(3) 2_665 . ?
O10 Co2 N9 87.5(3) 3_565 . ?
N9 Co2 N9 100.4(3) 3_565 . ?
N9 Co2 N9 100.4(3) 2_665 . ?
O11 Co3 O11 91.2(3) 3_465 2_675 ?
O11 Co3 O11 91.2(3) 3_465 . ?
O11 Co3 O11 91.2(3) 2_675 . ?
O11 Co3 N13 166.8(3) 3_465 2_675 ?
O11 Co3 N13 78.0(3) 2_675 2_675 ?
O11 Co3 N13 96.5(3) . 2_675 ?
O11 Co3 N13 78.0(3) 3_465 3_465 ?
O11 Co3 N13 96.5(3) 2_675 3_465 ?
O11 Co3 N13 166.8(3) . 3_465 ?
N13 Co3 N13 95.6(3) 2_675 3_465 ?
O11 Co3 N13 96.5(3) 3_465 . ?
O11 Co3 N13 166.8(3) 2_675 . ?
O11 Co3 N13 78.0(3) . . ?
N13 Co3 N13 95.6(3) 2_675 . ?
N13 Co3 N13 95.6(3) 3_465 . ?
O1 N1 O2 119.9(8) . . ?
O1 N1 C2 122.7(8) . . ?
O2 N1 C2 117.4(8) . . ?
O4 N2 O3 119.7(8) . . ?
O4 N2 C2 117.4(9) . . ?
O3 N2 C2 122.8(8) . . ?
O6 N3 O5 119.1(10) . . ?
O6 N3 C1 124.6(11) . . ?
O5 N3 C1 116.3(8) . . ?
O8 N4 O7 121.3(11) . . ?
O8 N4 C1 116.8(10) . . ?
O7 N4 C1 121.9(11) . . ?
N6 N5 Co1 108.3(6) . . ?
N6 N5 H5A 110.0 . . ?
Co1 N5 H5A 110.0 . . ?
N6 N5 H5B 110.0 . . ?
Co1 N5 H5B 110.0 . . ?
H5A N5 H5B 108.4 . . ?
C3 N6 N5 116.6(8) . . ?
C3 N6 H6 121.7 . . ?
N5 N6 H6 121.7 . . ?
C3 N7 N8 118.4(10) . . ?
C3 N7 H7 120.8 . . ?
N8 N7 H7 120.8 . . ?
N7 N8 H8A 109.4 . . ?
N7 N8 H8B 109.3 . . ?
H8A N8 H8B 109.5 . . ?
N10 N9 Co2 107.8(6) . . ?
N10 N9 H9A 110.1 . . ?
Co2 N9 H9A 110.1 . . ?
N10 N9 H9B 110.1 . . ?
Co2 N9 H9B 110.1 . . ?
H9A N9 H9B 108.5 . . ?
C4 N10 N9 119.9(8) . . ?
C4 N10 H10 120.1 . . ?
N9 N10 H10 120.1 . . ?
C4 N11 N12 120.0(9) . . ?
C4 N11 H11 120.0 . . ?
N12 N11 H11 120.0 . . ?
N11 N12 H12A 109.1 . . ?
N11 N12 H12B 109.2 . . ?
H12A N12 H12B 109.5 . . ?
N14 N13 Co3 107.0(5) . . ?
N14 N13 H13A 110.3 . . ?
Co3 N13 H13A 110.3 . . ?
N14 N13 H13B 110.3 . . ?
Co3 N13 H13B 110.3 . . ?
H13A N13 H13B 108.6 . . ?
C5 N14 N13 116.2(7) . . ?
C5 N14 H14 121.9 . . ?
N13 N14 H14 121.9 . . ?
C5 N15 N16 120.1(8) . . ?
C5 N15 H15 119.9 . . ?
N16 N15 H15 119.9 . . ?
N15 N16 H16A 109.2 . . ?
N15 N16 H16B 109.3 . . ?
H16A N16 H16B 109.5 . . ?
C3 O9 Co1 113.7(7) . . ?
C4 O10 Co2 113.8(6) . . ?
C5 O11 Co3 113.2(6) . . ?
N4 C1 N3 121.7(9) . . ?
N4 C1 C2 120.0(9) . . ?
N3 C1 C2 118.2(9) . . ?
N2 C2 N1 122.4(9) . . ?
N2 C2 C1 118.9(9) . . ?
N1 C2 C1 118.5(8) . . ?
O9 C3 N7 122.2(10) . . ?
O9 C3 N6 121.9(9) . . ?
N7 C3 N6 115.9(10) . . ?
O10 C4 N11 121.2(10) . . ?
O10 C4 N10 120.2(9) . . ?
N11 C4 N10 118.5(9) . . ?
O11 C5 N14 122.4(8) . . ?
O11 C5 N15 120.2(8) . . ?
N14 C5 N15 117.4(8) . . ?

loop_
_geom_bond_atom_site_label_1
_geom_bond_atom_site_label_2
_geom_bond_distance
_geom_bond_site_symmetry_2
_geom_bond_publ_flag
Co1 O9 2.074(7) . ?
Co1 O9 2.074(7) 3_665 ?
Co1 O9 2.074(7) 2_655 ?
Co1 N5 2.133(8) . ?
Co1 N5 2.133(8) 3_665 ?
Co1 N5 2.133(8) 2_655 ?
Co2 O10 2.094(7) . ?
Co2 O10 2.094(7) 2_665 ?
Co2 O10 2.094(7) 3_565 ?
Co2 N9 2.149(8) 3_565 ?
Co2 N9 2.149(8) 2_665 ?
Co2 N9 2.149(8) . ?
Co3 O11 2.082(7) 3_465 ?
Co3 O11 2.082(7) 2_675 ?
Co3 O11 2.082(7) . ?
Co3 N13 2.148(8) 2_675 ?
Co3 N13 2.148(7) 3_465 ?
Co3 N13 2.148(7) . ?
N1 O1 1.242(10) . ?
N1 O2 1.251(10) . ?
N1 C2 1.393(13) . ?
N2 O4 1.255(11) . ?
N2 O3 1.262(11) . ?
N2 C2 1.366(12) . ?
N3 O6 1.218(11) . ?
N3 O5 1.274(12) . ?
N3 C1 1.391(13) . ?
N4 O8 1.245(15) . ?
N4 O7 1.252(14) . ?
N4 C1 1.360(14) . ?
N5 N6 1.425(12) . ?
N5 H5A 0.9100 . ?
N5 H5B 0.9100 . ?
N6 C3 1.344(13) . ?
N6 H6 0.8800 . ?
N7 C3 1.335(13) . ?
N7 N8 1.426(14) . ?
N7 H7 0.8800 . ?
N8 H8A 0.9100 . ?
N8 H8B 0.9100 . ?
N9 N10 1.379(11) . ?
N9 H9A 0.9100 . ?
N9 H9B 0.9100 . ?
N10 C4 1.354(13) . ?
N10 H10 0.8800 . ?
N11 C4 1.316(13) . ?
N11 N12 1.404(13) . ?
N11 H11 0.8800 . ?
N12 H12A 0.9100 . ?
N12 H12B 0.9100 . ?
N13 N14 1.424(10) . ?
N13 H13A 0.9100 . ?
N13 H13B 0.9100 . ?
N14 C5 1.338(11) . ?
N14 H14 0.8800 . ?
N15 C5 1.350(11) . ?
N15 N16 1.419(11) . ?
N15 H15 0.8800 . ?
N16 H16A 0.9100 . ?
N16 H16B 0.9100 . ?
O9 C3 1.251(13) . ?
O10 C4 1.260(12) . ?
O11 C5 1.258(11) . ?
C1 C2 1.449(13) . ?

loop_
_geom_torsion_atom_site_label_1
_geom_torsion_atom_site_label_2
_geom_torsion_atom_site_label_3
_geom_torsion_atom_site_label_4
_geom_torsion
_geom_torsion_site_symmetry_1
_geom_torsion_site_symmetry_2
_geom_torsion_site_symmetry_3
_geom_torsion_site_symmetry_4
_geom_torsion_publ_flag
Co1 N5 N6 C3 0.1(10) . . . . ?
Co2 N9 N10 C4 -0.6(10) . . . . ?
Co3 N13 N14 C5 -18.7(9) . . . . ?
O8 N4 C1 N3 -174.4(11) . . . . ?
O7 N4 C1 N3 5.6(16) . . . . ?
O8 N4 C1 C2 2.9(15) . . . . ?
O7 N4 C1 C2 -177.1(11) . . . . ?
O6 N3 C1 N4 7.8(15) . . . . ?
O5 N3 C1 N4 -174.1(9) . . . . ?
O6 N3 C1 C2 -169.5(9) . . . . ?
O5 N3 C1 C2 8.5(13) . . . . ?
O4 N2 C2 N1 -172.4(9) . . . . ?
O3 N2 C2 N1 10.8(15) . . . . ?
O4 N2 C2 C1 2.5(14) . . . . ?
O3 N2 C2 C1 -174.2(9) . . . . ?
O1 N1 C2 N2 2.9(15) . . . . ?
O2 N1 C2 N2 -178.0(9) . . . . ?
O1 N1 C2 C1 -172.1(9) . . . . ?
O2 N1 C2 C1 7.0(13) . . . . ?
N4 C1 C2 N2 -107.5(11) . . . . ?
N3 C1 C2 N2 69.9(12) . . . . ?
N4 C1 C2 N1 67.7(13) . . . . ?
N3 C1 C2 N1 -114.9(10) . . . . ?
Co1 O9 C3 N7 167.8(8) . . . . ?
Co1 O9 C3 N6 -12.4(12) . . . . ?
N8 N7 C3 O9 173.9(10) . . . . ?
N8 N7 C3 N6 -5.9(14) . . . . ?
N5 N6 C3 O9 8.3(14) . . . . ?
N5 N6 C3 N7 -171.8(9) . . . . ?
Co2 O10 C4 N11 175.3(7) . . . . ?
Co2 O10 C4 N10 -1.8(12) . . . . ?
N12 N11 C4 O10 171.1(9) . . . . ?
N12 N11 C4 N10 -11.7(14) . . . . ?
N9 N10 C4 O10 1.7(14) . . . . ?
N9 N10 C4 N11 -175.6(9) . . . . ?
Co3 O11 C5 N14 1.9(11) . . . . ?
Co3 O11 C5 N15 -175.4(6) . . . . ?
N13 N14 C5 O11 12.3(13) . . . . ?
N13 N14 C5 N15 -170.3(7) . . . . ?
N16 N15 C5 O11 -179.3(8) . . . . ?
N16 N15 C5 N14 3.2(13) . . . . ?
